data_2220895
loop_
_publ_author_name
'Li, Xiang-He'
'Chen, Wei-Lin'
'Wang, En-Bo'

_publ_section_title
;
 A second modification of poly[diaquadi-\m-citrato(3{-})-trizinc(II)]
;
_journal_coeditor_code RK2084
_journal_issue 2
_journal_name_full 'Acta Crystallographica Section E'
_journal_page_first m183
_journal_paper_doi 10.1107/S1600536808028456
_journal_volume 65
_journal_year 2009
_chemical_formula_iupac '[Zn3 (C6 H5 O7)2 (H2 O)2]'
_chemical_formula_moiety 'C12 H14 O16 Zn3'
_chemical_formula_sum 'C12 H14 O16 Zn3'
_chemical_formula_weight 610.34
_chemical_name_systematic
;
poly[diaquadi-\m-citrato(3-)-trizinc(II)]
;
_space_group_IT_number 2
_symmetry_cell_setting triclinic
_symmetry_space_group_name_Hall '-P 1'
_symmetry_space_group_name_H-M 'P -1'
_atom_sites_solution_hydrogens geom
_atom_sites_solution_primary direct
_atom_sites_solution_secondary difmap
_audit_creation_method SHELXL-97
_cell_angle_alpha 85.27(3)
_cell_angle_beta 77.31(3)
_cell_angle_gamma 80.99(3)
_cell_formula_units_Z 1
_cell_length_a 6.4649(13)
_cell_length_b 7.2666(15)
_cell_length_c 9.6951(19)
_cell_measurement_reflns_used 2026
_cell_measurement_temperature 298(2)
_cell_measurement_theta_max 27.47
_cell_measurement_theta_min 3.26
_cell_volume 438.30(16)
_computing_cell_refinement 'RAPID-AUTO (Rigaku, 1998)'
_computing_data_collection 'RAPID-AUTO (Rigaku, 1998)'
_computing_data_reduction 'RAPID-AUTO (Rigaku, 1998)'
_computing_molecular_graphics 'SHELXTL-PLUS (Sheldrick, 2008)'
_computing_publication_material 'SHELXL-97 (Sheldrick, 2008)'
_computing_structure_refinement 'SHELXL97 (Sheldrick, 2008)'
_computing_structure_solution 'SHELXS97 (Sheldrick, 2008)'
_diffrn_ambient_temperature 298(2)
_diffrn_measured_fraction_theta_full 0.989
_diffrn_measured_fraction_theta_max 0.989
_diffrn_measurement_device_type 'Rigaku R-AXIS RAPID IP'
_diffrn_measurement_method \w-scans
_diffrn_radiation_monochromator graphite
_diffrn_radiation_source 'fine-focus sealed tube'
_diffrn_radiation_type MoK\a
_diffrn_radiation_wavelength 0.71073
_diffrn_reflns_av_R_equivalents 0.0290
_diffrn_reflns_av_sigmaI/netI 0.0370
_diffrn_reflns_limit_h_max 8
_diffrn_reflns_limit_h_min -8
_diffrn_reflns_limit_k_max 9
_diffrn_reflns_limit_k_min -9
_diffrn_reflns_limit_l_max 12
_diffrn_reflns_limit_l_min -12
_diffrn_reflns_number 4339
_diffrn_reflns_theta_full 27.47
_diffrn_reflns_theta_max 27.47
_diffrn_reflns_theta_min 3.26
_diffrn_standards_number 0
_exptl_absorpt_coefficient_mu 4.163
_exptl_absorpt_correction_T_max 0.4611
_exptl_absorpt_correction_T_min 0.3886
_exptl_absorpt_correction_type multi-scan
_exptl_absorpt_process_details 'ABSCOR (Higashi, 1995)'
_exptl_crystal_colour yellow
_exptl_crystal_density_diffrn 2.312
_exptl_crystal_density_method 'not measured'
_exptl_crystal_description block
_exptl_crystal_F_000 304
_exptl_crystal_size_max 0.28
_exptl_crystal_size_mid 0.26
_exptl_crystal_size_min 0.22
_refine_diff_density_max 0.872
_refine_diff_density_min -0.601
_refine_ls_extinction_method none
_refine_ls_goodness_of_fit_ref 1.035
_refine_ls_hydrogen_treatment mixed
_refine_ls_matrix_type full
_refine_ls_number_parameters 146
_refine_ls_number_reflns 2004
_refine_ls_number_restraints 0
_refine_ls_restrained_S_all 1.035
_refine_ls_R_factor_all 0.0313
_refine_ls_R_factor_gt 0.0270
_refine_ls_shift/su_max 0.000
_refine_ls_shift/su_mean 0.000
_refine_ls_structure_factor_coef Fsqd
_refine_ls_weighting_details 'w=1/[\s^2^(Fo^2^)+(0.0291P)^2^+0.3186P] where P=(Fo^2^+2Fc^2^)/3'
_refine_ls_weighting_scheme calc
_refine_ls_wR_factor_gt 0.0643
_refine_ls_wR_factor_ref 0.0660
_reflns_number_gt 1763
_reflns_number_total 2004
_reflns_threshold_expression I>2\s(I)
_cod_data_source_file rk2084.cif
_cod_data_source_block I
_cod_original_cell_volume 438.29(15)
_cod_database_code 2220895
_cod_database_fobs_code 2220895

loop_
_symmetry_equiv_pos_as_xyz
'x, y, z'
'-x, -y, -z'

loop_
_atom_site_type_symbol
_atom_site_label
_atom_site_fract_x
_atom_site_fract_y
_atom_site_fract_z
_atom_site_U_iso_or_equiv
_atom_site_adp_type
_atom_site_calc_flag
_atom_site_refinement_flags
_atom_site_occupancy
_atom_site_disorder_assembly
_atom_site_disorder_group
Zn Zn1 0.0000 0.0000 0.0000 0.02280(11) Uani d S 1 . .
Zn Zn2 0.43151(4) -0.21372(4) 0.32805(3) 0.02389(10) Uani d . 1 . .
C C1 -0.1926(4) 0.3065(4) 0.4125(2) 0.0263(5) Uani d . 1 . .
C C2 -0.0112(4) 0.3838(3) 0.3087(2) 0.0220(5) Uani d . 1 . .
H H2A 0.1033 0.3924 0.3569 0.026 Uiso calc R 1 . .
H H2B -0.0624 0.5087 0.2756 0.026 Uiso calc R 1 . .
C C3 0.0768(3) 0.2625(3) 0.1818(2) 0.0179(4) Uani d . 1 . .
C C4 0.2481(4) 0.3533(3) 0.0755(2) 0.0224(5) Uani d . 1 . .
H H4A 0.1908 0.4827 0.0582 0.027 Uiso calc R 1 . .
H H4B 0.3698 0.3527 0.1189 0.027 Uiso calc R 1 . .
C C5 0.3282(4) 0.2647(3) -0.0660(2) 0.0213(5) Uani d . 1 . .
C C6 0.1701(4) 0.0658(3) 0.2287(2) 0.0198(4) Uani d . 1 . .
O O1 -0.2934(4) 0.1977(5) 0.3701(2) 0.0669(9) Uani d . 1 . .
O O2 -0.2314(3) 0.3509(3) 0.53876(18) 0.0344(5) Uani d . 1 . .
O O3 0.2747(3) 0.1149(3) -0.09162(18) 0.0300(4) Uani d . 1 . .
O O4 0.4538(3) 0.3523(3) -0.15702(18) 0.0300(4) Uani d . 1 . .
O O5 0.2952(3) 0.0518(3) 0.31332(18) 0.0260(4) Uani d . 1 . .
O O6 0.1257(3) -0.0737(2) 0.17968(19) 0.0324(4) Uani d . 1 . .
O O7 -0.0943(3) 0.2466(2) 0.11071(17) 0.0210(3) Uani d . 1 . .
O O8 0.6828(3) -0.1961(3) 0.41525(19) 0.0334(4) Uani d . 1 . .
H H2 0.7285 -0.0927 0.3885 0.050 Uiso d R 1 . .
H H1 0.6486 -0.2004 0.5051 0.050 Uiso d R 1 . .
H H1A -0.191(6) 0.237(5) 0.173(4) 0.049(11) Uiso d . 1 . .

loop_
_atom_site_aniso_label
_atom_site_aniso_U_11
_atom_site_aniso_U_22
_atom_site_aniso_U_33
_atom_site_aniso_U_12
_atom_site_aniso_U_13
_atom_site_aniso_U_23
Zn1 0.0297(2) 0.0247(2) 0.01762(18) -0.01201(16) -0.00723(15) -0.00034(15)
Zn2 0.02577(16) 0.02446(16) 0.01887(15) -0.00433(11) 0.00168(10) -0.00202(11)
C1 0.0259(12) 0.0329(13) 0.0189(10) -0.0080(10) 0.0010(9) -0.0016(10)
C2 0.0240(11) 0.0246(12) 0.0160(10) -0.0050(9) 0.0003(8) -0.0023(9)
C3 0.0198(10) 0.0219(11) 0.0130(9) -0.0066(9) -0.0025(8) -0.0018(8)
C4 0.0256(12) 0.0246(12) 0.0168(10) -0.0103(9) 0.0010(9) -0.0011(9)
C5 0.0185(11) 0.0260(12) 0.0182(10) -0.0029(9) -0.0011(8) -0.0014(9)
C6 0.0210(11) 0.0242(11) 0.0140(9) -0.0064(9) -0.0011(8) -0.0010(9)
O1 0.0598(15) 0.119(2) 0.0318(11) -0.0641(17) 0.0145(10) -0.0292(14)
O2 0.0445(11) 0.0434(11) 0.0162(8) -0.0231(9) 0.0056(7) -0.0072(8)
O3 0.0324(10) 0.0317(10) 0.0256(9) -0.0144(8) 0.0045(7) -0.0106(8)
O4 0.0338(10) 0.0315(10) 0.0215(8) -0.0144(8) 0.0094(7) -0.0056(7)
O5 0.0269(9) 0.0278(9) 0.0254(8) -0.0009(7) -0.0118(7) -0.0031(7)
O6 0.0510(12) 0.0192(9) 0.0351(10) -0.0106(8) -0.0243(9) 0.0041(7)
O7 0.0204(8) 0.0277(9) 0.0157(7) -0.0045(7) -0.0047(6) -0.0013(6)
O8 0.0377(11) 0.0377(11) 0.0253(9) -0.0043(8) -0.0086(8) -0.0020(8)

loop_
_atom_type_symbol
_atom_type_description
_atom_type_scat_dispersion_real
_atom_type_scat_dispersion_imag
_atom_type_scat_source
C C 0.0033 0.0016 'International Tables Vol C Tables 4.2.6.8 and 6.1.1.4'
H H 0.0000 0.0000 'International Tables Vol C Tables 4.2.6.8 and 6.1.1.4'
O O 0.0106 0.0060 'International Tables Vol C Tables 4.2.6.8 and 6.1.1.4'
Zn Zn 0.2839 1.4301 'International Tables Vol C Tables 4.2.6.8 and 6.1.1.4'

loop_
_geom_angle_atom_site_label_1
_geom_angle_atom_site_label_2
_geom_angle_atom_site_label_3
_geom_angle_site_symmetry_1
_geom_angle_site_symmetry_3
_geom_angle
_geom_angle_publ_flag
O3 Zn1 O3 . 2 180.00(9) ?
O3 Zn1 O6 . 2 91.13(8) ?
O3 Zn1 O6 2 2 88.87(8) ?
O3 Zn1 O6 . . 88.87(8) ?
O3 Zn1 O6 2 . 91.13(8) ?
O6 Zn1 O6 2 . 180.00(11) ?
O3 Zn1 O7 . 2 94.73(7) ?
O3 Zn1 O7 2 2 85.27(7) ?
O6 Zn1 O7 2 2 78.62(7) ?
O6 Zn1 O7 . 2 101.38(7) ?
O3 Zn1 O7 . . 85.27(7) ?
O3 Zn1 O7 2 . 94.73(7) ?
O6 Zn1 O7 2 . 101.38(7) ?
O6 Zn1 O7 . . 78.62(7) ?
O7 Zn1 O7 2 . 180.00(8) ?
O2 Zn2 O4 2_556 2_655 109.95(8) ?
O2 Zn2 O5 2_556 . 108.17(9) ?
O4 Zn2 O5 2_655 . 119.97(8) ?
O2 Zn2 O8 2_556 . 108.62(8) ?
O4 Zn2 O8 2_655 . 106.38(8) ?
O5 Zn2 O8 . . 103.11(8) ?
O1 C1 O2 . . 122.6(2) ?
O1 C1 C2 . . 118.9(2) ?
O2 C1 C2 . . 118.5(2) ?
C1 C2 C3 . . 112.11(19) ?
C1 C2 H2A . . 109.2 ?
C3 C2 H2A . . 109.2 ?
C1 C2 H2B . . 109.2 ?
C3 C2 H2B . . 109.2 ?
H2A C2 H2B . . 107.9 ?
O7 C3 C2 . . 109.47(18) ?
O7 C3 C4 . . 107.60(17) ?
C2 C3 C4 . . 110.10(18) ?
O7 C3 C6 . . 108.42(17) ?
C2 C3 C6 . . 110.98(18) ?
C4 C3 C6 . . 110.19(19) ?
C5 C4 C3 . . 116.49(18) ?
C5 C4 H4A . . 108.2 ?
C3 C4 H4A . . 108.2 ?
C5 C4 H4B . . 108.2 ?
C3 C4 H4B . . 108.2 ?
H4A C4 H4B . . 107.3 ?
O3 C5 O4 . . 122.0(2) ?
O3 C5 C4 . . 122.6(2) ?
O4 C5 C4 . . 115.4(2) ?
O6 C6 O5 . . 122.3(2) ?
O6 C6 C3 . . 119.8(2) ?
O5 C6 C3 . . 117.8(2) ?
C1 O2 Zn2 . 2_556 116.04(16) ?
C5 O3 Zn1 . . 128.61(16) ?
C5 O4 Zn2 . 2_655 111.81(15) ?
C6 O5 Zn2 . . 108.96(16) ?
C6 O6 Zn1 . . 111.25(16) ?
C3 O7 Zn1 . . 106.24(13) ?
C3 O7 H1A . . 103(3) ?
Zn1 O7 H1A . . 111(3) ?
Zn2 O8 H2 . . 109.3 ?
Zn2 O8 H1 . . 111.9 ?
H2 O8 H1 . . 107.6 ?

loop_
_geom_bond_atom_site_label_1
_geom_bond_atom_site_label_2
_geom_bond_site_symmetry_2
_geom_bond_distance
_geom_bond_publ_flag
Zn1 O3 . 2.0707(18) y
Zn1 O3 2 2.0707(18) ?
Zn1 O6 2 2.0768(18) ?
Zn1 O6 . 2.0768(18) y
Zn1 O7 2 2.1029(18) ?
Zn1 O7 . 2.1029(18) y
Zn2 O2 2_556 1.9475(19) y
Zn2 O4 2_655 1.9528(18) y
Zn2 O5 . 1.9992(19) y
Zn2 O8 . 2.0141(19) y
C1 O1 . 1.245(3) ?
C1 O2 . 1.254(3) ?
C1 C2 . 1.516(3) ?
C2 C3 . 1.526(3) ?
C2 H2A . 0.9700 ?
C2 H2B . 0.9700 ?
C3 O7 . 1.449(3) ?
C3 C4 . 1.529(3) ?
C3 C6 . 1.535(3) ?
C4 C5 . 1.515(3) ?
C4 H4A . 0.9700 ?
C4 H4B . 0.9700 ?
C5 O3 . 1.252(3) ?
C5 O4 . 1.264(3) ?
C6 O6 . 1.252(3) ?
C6 O5 . 1.261(3) ?
O2 Zn2 2_556 1.9475(19) ?
O4 Zn2 2_655 1.9528(18) ?
O7 H1A . 0.78(4) ?
O8 H2 . 0.8500 ?
O8 H1 . 0.8500 ?
